data_1532116
loop_
_publ_author_name
'Rousse, G.'
'Rodriguez-Carvajal, J.'
'Wurm, C.'
'Masquelier, C.'

_publ_section_title
;
 A neutron diffraction study of the antiferromagnetic diphosphate Li Fe P2
 O7
;
_journal_name_full 'Solid State Sciences'
_journal_page_first 973
_journal_page_last 978
_journal_volume 4
_journal_year 2002
_chemical_formula_sum 'Fe Li O7 P2'
_chemical_name_systematic 'Li Fe (P2 O7)'
_space_group_IT_number 4
_symmetry_space_group_name_Hall 'P 2yb'
_symmetry_space_group_name_H-M 'P 1 21 1'
_cell_angle_alpha 90
_cell_angle_beta 109.379
_cell_angle_gamma 90
_cell_formula_units_Z 2
_cell_length_a 4.8091
_cell_length_b 8.0574
_cell_length_c 6.928
_cell_volume 253.243
_citation_journal_id_ASTM SSSCFJ
_cod_data_source_file Rousse_SSSCFJ_2002_954.cif
_cod_data_source_block Fe1Li1O7P2
_cod_original_cell_volume 253.2427
_cod_original_formula_sum 'Fe1 Li1 O7 P2'
_cod_database_code 1532116

loop_
_symmetry_equiv_pos_as_xyz
x,y,z
-x,y+1/2,-z

loop_
_atom_site_label
_atom_site_type_symbol
_atom_site_fract_x
_atom_site_fract_y
_atom_site_fract_z
_atom_site_occupancy
_atom_site_U_iso_or_equiv
O4 O-2 0.0619 0.4302 0.3611 1 0.0
Fe1 Fe+3 0.2195 0.25 0.234 1 0.0
O5 O-2 0.2481 0.4056 0.0103 1 0.0
O3 O-2 0.1318 0.0616 0.3813 1 0.0
P1 P+5 0.7939 0.4704 0.4166 1 0.0
O7 O-2 0.6082 0.3197 0.4183 1 0.0
O2 O-2 0.8141 0.2156 0.0198 1 0.0
Li1 Li+1 0.803 0.384 0.819 1 0.0
O6 O-2 0.3985 0.1016 0.7475 1 0.0
O1 O-2 0.4029 0.0722 0.1099 1 0.0
P2 P+5 0.6008 0.0709 0.9802 1 0.0
